data_1542541
loop_
_publ_author_name
'Mague, Joel T.'
'Mohamed, Shaaban K.'
'Akkurt, Mehmet'
'Bakhite, Etify A.'
'Albayati, Mustafa R.'

_publ_section_title
;
 Diethyl
 3-amino-6-methyl-4-[(<i>E</i>)-2-phenylethenyl]thieno[2,3-<i>b</i>]pyridine-2,5-dicarboxylate
;
_journal_coeditor_code ZP4002
_journal_issue 2
_journal_name_full IUCrData
_journal_page_first x160270
_journal_paper_doi 10.1107/S2414314616002704
_journal_volume 1
_journal_year 2016
_chemical_formula_iupac 'C22 H22 N2 O4 S'
_chemical_formula_moiety 'C22 H22 N2 O4 S'
_chemical_formula_sum 'C22 H22 N2 O4 S'
_chemical_formula_weight 410.47
_chemical_name_systematic
'Diethyl 3-amino-6-methyl-4-[(<i>E</i>)-2-phenylethenyl]thieno[2,3-<i>b</i>]pyridine-2,5-dicarboxylate'
_space_group_crystal_system monoclinic
_space_group_IT_number 14
_space_group_name_Hall '-P 2yn'
_space_group_name_H-M_alt 'P 1 21/n 1'
_symmetry_space_group_name_Hall '-P 2yn'
_symmetry_space_group_name_H-M 'P 1 21/n 1'
_atom_sites_solution_hydrogens mixed
_atom_sites_solution_primary direct
_atom_sites_solution_secondary difmap
_audit_creation_method SHELXL-2014/7
_cell_angle_alpha 90
_cell_angle_beta 99.743(2)
_cell_angle_gamma 90
_cell_formula_units_Z 4
_cell_length_a 5.6473(2)
_cell_length_b 26.7798(9)
_cell_length_c 13.3219(4)
_cell_measurement_reflns_used 9033
_cell_measurement_temperature 150.(2)
_cell_measurement_theta_max 71.9828
_cell_measurement_theta_min 3.3006
_cell_volume 1985.66(11)
_computing_cell_refinement
;
<i>SAINT</i> (Bruker, 2015)
;
_computing_data_collection
;
<i>APEX2</i> (Bruker, 2015)
;
_computing_data_reduction
;
<i>SAINT</i> (Bruker, 2015)
;
_computing_molecular_graphics
;
<i>DIAMOND</i> (Brandenburg & Putz, 2012)
;
_computing_publication_material
;
<i>SHELXTL</i> (Sheldrick, 2008)
;
_computing_structure_refinement
;
<i>SHELXL</i> (Sheldrick, 2015b)
;
_computing_structure_solution
;
<i>SHELXT</i> (Sheldrick, 2015a)
;
_diffrn_ambient_temperature 150(2)
_diffrn_detector_area_resol_mean 10.4167
_diffrn_measured_fraction_theta_full 0.992
_diffrn_measured_fraction_theta_max 0.984
_diffrn_measurement_device_type 'Bruker D8 VENTURE PHOTON 100 CMOS'
_diffrn_measurement_method '\w scans'
_diffrn_radiation_monochromator mirror
_diffrn_radiation_type CuK\a
_diffrn_radiation_wavelength 1.54178
_diffrn_reflns_av_R_equivalents 0.0394
_diffrn_reflns_limit_h_max 6
_diffrn_reflns_limit_h_min -6
_diffrn_reflns_limit_k_max 31
_diffrn_reflns_limit_k_min -33
_diffrn_reflns_limit_l_max 14
_diffrn_reflns_limit_l_min -16
_diffrn_reflns_number 14981
_diffrn_reflns_theta_full 70.000
_diffrn_reflns_theta_max 71.976
_diffrn_reflns_theta_min 3.300
_exptl_absorpt_coefficient_mu 1.717
_exptl_absorpt_correction_T_max 0.93
_exptl_absorpt_correction_T_min 0.81
_exptl_absorpt_correction_type multi-scan
_exptl_absorpt_process_details
;
(<i>SADABS</i>; Bruker, 2015)
;
_exptl_crystal_colour yellow
_exptl_crystal_density_diffrn 1.373
_exptl_crystal_density_method 'not measured'
_exptl_crystal_description column
_exptl_crystal_F_000 864
_exptl_crystal_size_max 0.202
_exptl_crystal_size_mid 0.080
_exptl_crystal_size_min 0.045
_refine_diff_density_max 0.171
_refine_diff_density_min -0.307
_refine_ls_extinction_method none
_refine_ls_goodness_of_fit_ref 1.065
_refine_ls_hydrogen_treatment mixed
_refine_ls_matrix_type full
_refine_ls_number_parameters 273
_refine_ls_number_reflns 3830
_refine_ls_number_restraints 0
_refine_ls_restrained_S_all 1.065
_refine_ls_R_factor_all 0.0481
_refine_ls_R_factor_gt 0.0372
_refine_ls_shift/su_max 0.001
_refine_ls_shift/su_mean 0.000
_refine_ls_structure_factor_coef Fsqd
_refine_ls_weighting_details 'w=1/[\s^2^(Fo^2^)+(0.0443P)^2^+0.6171P] where P=(Fo^2^+2Fc^2^)/3'
_refine_ls_weighting_scheme calc
_refine_ls_wR_factor_gt 0.0876
_refine_ls_wR_factor_ref 0.0936
_reflns_number_gt 3158
_reflns_number_total 3830
_reflns_threshold_expression 'I > 2\s(I)'
_cod_data_source_file zp4002sup1.cif
_cod_data_source_block I
_cod_database_code 1542541
_shelx_space_group_comment
;
The symmetry employed for this shelxl refinement is uniquely defined
by the following loop, which should always be used as a source of
symmetry information in preference to the above space-group names.
They are only intended as comments.
;
_shelx_estimated_absorpt_t_min 0.723
_shelx_estimated_absorpt_t_max 0.927

loop_
_space_group_symop_operation_xyz
'x, y, z'
'-x+1/2, y+1/2, -z+1/2'
'-x, -y, -z'
'x-1/2, -y-1/2, z-1/2'

loop_
_atom_site_type_symbol
_atom_site_label
_atom_site_fract_x
_atom_site_fract_y
_atom_site_fract_z
_atom_site_U_iso_or_equiv
_atom_site_adp_type
_atom_site_calc_flag
_atom_site_occupancy
S S1 0.81665(7) 0.31695(2) 0.51587(3) 0.02555(12) Uani d 1
O O1 -0.0116(2) 0.37752(4) 0.80094(9) 0.0313(3) Uani d 1
O O2 0.1931(2) 0.31306(4) 0.88190(9) 0.0261(3) Uani d 1
O O3 1.0260(3) 0.45058(5) 0.44348(11) 0.0373(3) Uani d 1
O O4 1.1080(2) 0.37241(4) 0.39666(9) 0.0292(3) Uani d 1
N N1 0.5078(2) 0.28245(5) 0.63005(10) 0.0247(3) Uani d 1
N N2 0.6910(3) 0.45759(5) 0.57515(13) 0.0316(3) Uani d 1
H H2A 0.601(4) 0.4709(8) 0.6114(17) 0.039(6) Uiso d 1
H H2B 0.789(4) 0.4766(8) 0.5425(17) 0.043(6) Uiso d 1
C C1 0.4979(3) 0.50473(6) 0.84071(12) 0.0232(3) Uani d 1
C C2 0.6874(3) 0.52120(6) 0.91401(13) 0.0257(3) Uani d 1
H H2 0.8334 0.5028 0.9252 0.031 Uiso calc 1
C C3 0.6674(3) 0.56382(6) 0.97084(13) 0.0301(4) Uani d 1
H H3 0.7980 0.5742 1.0211 0.036 Uiso calc 1
C C4 0.4573(3) 0.59124(6) 0.95430(14) 0.0313(4) Uani d 1
H H4 0.4420 0.6203 0.9937 0.038 Uiso calc 1
C C5 0.2685(3) 0.57614(7) 0.87975(14) 0.0328(4) Uani d 1
H H5 0.1250 0.5953 0.8672 0.039 Uiso calc 1
C C6 0.2883(3) 0.53313(6) 0.82343(13) 0.0290(4) Uani d 1
H H6 0.1580 0.5230 0.7728 0.035 Uiso calc 1
C C7 0.5254(3) 0.45678(6) 0.79016(12) 0.0241(3) Uani d 1
H H7 0.6806 0.4421 0.8031 0.029 Uiso calc 1
C C8 0.3566(3) 0.43171(6) 0.72829(12) 0.0226(3) Uani d 1
H H8 0.2029 0.4464 0.7081 0.027 Uiso calc 1
C C9 0.4041(3) 0.38108(6) 0.69013(12) 0.0211(3) Uani d 1
C C10 0.5636(3) 0.37290(6) 0.62112(12) 0.0217(3) Uani d 1
C C11 0.6091(3) 0.32310(6) 0.59683(12) 0.0226(3) Uani d 1
C C12 0.3520(3) 0.29013(6) 0.69361(12) 0.0240(3) Uani d 1
C C13 0.3009(3) 0.33872(6) 0.72724(12) 0.0217(3) Uani d 1
C C14 0.2322(3) 0.24380(6) 0.72435(14) 0.0322(4) Uani d 1
H H14A 0.2435 0.2172 0.6749 0.048 Uiso calc 1
H H14B 0.0627 0.2509 0.7262 0.048 Uiso calc 1
H H14C 0.3122 0.2331 0.7920 0.048 Uiso calc 1
C C15 0.7021(3) 0.40730(6) 0.56948(12) 0.0228(3) Uani d 1
C C16 0.8451(3) 0.38195(6) 0.51149(12) 0.0242(3) Uani d 1
C C17 0.9986(3) 0.40561(6) 0.44930(13) 0.0255(3) Uani d 1
C C18 1.2648(3) 0.39335(7) 0.33177(13) 0.0296(4) Uani d 1
H H18A 1.4040 0.4101 0.3735 0.035 Uiso calc 1
H H18B 1.1768 0.4182 0.2845 0.035 Uiso calc 1
C C19 1.3474(4) 0.35096(8) 0.27367(17) 0.0456(5) Uani d 1
H H19A 1.4366 0.3270 0.3213 0.068 Uiso calc 1
H H19B 1.4520 0.3637 0.2278 0.068 Uiso calc 1
H H19C 1.2077 0.3344 0.2337 0.068 Uiso calc 1
C C20 0.1416(3) 0.34570(6) 0.80479(12) 0.0227(3) Uani d 1
C C21 0.0355(3) 0.31326(7) 0.95820(13) 0.0282(4) Uani d 1
H H21A -0.0058 0.3481 0.9729 0.034 Uiso calc 1
H H21B 0.1207 0.2983 1.0221 0.034 Uiso calc 1
C C22 -0.1910(3) 0.28440(7) 0.92170(14) 0.0335(4) Uani d 1
H H22A -0.2796 0.3003 0.8604 0.050 Uiso calc 1
H H22B -0.2910 0.2841 0.9751 0.050 Uiso calc 1
H H22C -0.1500 0.2501 0.9059 0.050 Uiso calc 1

loop_
_atom_site_aniso_label
_atom_site_aniso_U_11
_atom_site_aniso_U_22
_atom_site_aniso_U_33
_atom_site_aniso_U_12
_atom_site_aniso_U_13
_atom_site_aniso_U_23
S1 0.0313(2) 0.0205(2) 0.0267(2) -0.00010(16) 0.01026(16) -0.00271(15)
O1 0.0305(6) 0.0294(6) 0.0352(7) 0.0074(5) 0.0091(5) 0.0038(5)
O2 0.0267(6) 0.0294(6) 0.0234(6) 0.0038(5) 0.0078(5) 0.0039(5)
O3 0.0499(8) 0.0242(6) 0.0433(8) -0.0061(6) 0.0234(6) -0.0035(5)
O4 0.0342(6) 0.0266(6) 0.0300(7) 0.0010(5) 0.0151(5) 0.0008(5)
N1 0.0309(7) 0.0197(6) 0.0242(7) -0.0020(6) 0.0066(6) -0.0013(5)
N2 0.0428(9) 0.0197(7) 0.0369(9) 0.0000(7) 0.0194(7) 0.0002(6)
C1 0.0262(8) 0.0209(7) 0.0232(8) -0.0020(6) 0.0062(6) -0.0023(6)
C2 0.0244(8) 0.0262(8) 0.0262(9) -0.0017(7) 0.0038(6) -0.0006(7)
C3 0.0354(9) 0.0279(9) 0.0268(9) -0.0078(7) 0.0044(7) -0.0052(7)
C4 0.0412(10) 0.0236(8) 0.0308(9) -0.0039(7) 0.0112(8) -0.0071(7)
C5 0.0341(9) 0.0264(9) 0.0385(10) 0.0047(7) 0.0079(8) -0.0047(8)
C6 0.0288(9) 0.0259(8) 0.0314(9) 0.0014(7) 0.0024(7) -0.0045(7)
C7 0.0250(8) 0.0221(8) 0.0253(8) 0.0034(6) 0.0046(6) -0.0025(6)
C8 0.0238(8) 0.0199(8) 0.0246(8) 0.0026(6) 0.0051(6) -0.0009(6)
C9 0.0215(7) 0.0206(7) 0.0201(8) 0.0001(6) 0.0003(6) -0.0022(6)
C10 0.0238(8) 0.0204(7) 0.0203(8) -0.0006(6) 0.0020(6) -0.0015(6)
C11 0.0257(8) 0.0217(8) 0.0197(8) -0.0011(6) 0.0018(6) -0.0025(6)
C12 0.0284(8) 0.0222(8) 0.0212(8) -0.0013(6) 0.0039(6) -0.0006(6)
C13 0.0226(8) 0.0221(8) 0.0196(8) 0.0004(6) 0.0015(6) -0.0008(6)
C14 0.0439(10) 0.0219(8) 0.0336(10) -0.0047(7) 0.0144(8) -0.0021(7)
C15 0.0250(8) 0.0209(8) 0.0220(8) -0.0012(6) 0.0029(6) -0.0010(6)
C16 0.0274(8) 0.0216(8) 0.0239(8) -0.0006(6) 0.0055(6) -0.0002(6)
C17 0.0282(8) 0.0265(8) 0.0226(8) 0.0001(7) 0.0061(6) -0.0021(6)
C18 0.0299(9) 0.0351(9) 0.0259(9) 0.0013(7) 0.0110(7) 0.0059(7)
C19 0.0599(13) 0.0407(11) 0.0437(12) 0.0131(10) 0.0299(10) 0.0083(9)
C20 0.0239(8) 0.0217(7) 0.0219(8) -0.0019(6) 0.0024(6) -0.0012(6)
C21 0.0339(9) 0.0303(9) 0.0228(8) -0.0013(7) 0.0114(7) -0.0001(7)
C22 0.0303(9) 0.0374(10) 0.0336(10) -0.0015(8) 0.0076(7) 0.0029(8)

loop_
_atom_type_symbol
_atom_type_description
_atom_type_scat_dispersion_real
_atom_type_scat_dispersion_imag
_atom_type_scat_source
C C 0.0181 0.0091 'International Tables Vol C Tables 4.2.6.8 and 6.1.1.4'
H H 0.0000 0.0000 'International Tables Vol C Tables 4.2.6.8 and 6.1.1.4'
N N 0.0311 0.0180 'International Tables Vol C Tables 4.2.6.8 and 6.1.1.4'
O O 0.0492 0.0322 'International Tables Vol C Tables 4.2.6.8 and 6.1.1.4'
S S 0.3331 0.5567 'International Tables Vol C Tables 4.2.6.8 and 6.1.1.4'

loop_
_geom_angle_atom_site_label_1
_geom_angle_atom_site_label_2
_geom_angle_atom_site_label_3
_geom_angle
C11 S1 C16 90.11(8)
C20 O2 C21 116.82(13)
C17 O4 C18 115.82(13)
C12 N1 C11 116.63(14)
C15 N2 H2A 119.6(15)
C15 N2 H2B 119.4(14)
H2A N2 H2B 121(2)
C6 C1 C2 118.27(15)
C6 C1 C7 123.63(15)
C2 C1 C7 118.00(15)
C3 C2 C1 121.34(16)
C3 C2 H2 119.3
C1 C2 H2 119.3
C4 C3 C2 119.90(16)
C4 C3 H3 120.1
C2 C3 H3 120.1
C3 C4 C5 119.62(16)
C3 C4 H4 120.2
C5 C4 H4 120.2
C4 C5 C6 120.36(17)
C4 C5 H5 119.8
C6 C5 H5 119.8
C5 C6 C1 120.48(16)
C5 C6 H6 119.8
C1 C6 H6 119.8
C8 C7 C1 127.15(15)
C8 C7 H7 116.4
C1 C7 H7 116.4
C7 C8 C9 121.31(14)
C7 C8 H8 119.3
C9 C8 H8 119.3
C13 C9 C10 116.98(14)
C13 C9 C8 120.46(14)
C10 C9 C8 122.44(14)
C11 C10 C9 117.36(14)
C11 C10 C15 110.97(14)
C9 C10 C15 131.64(14)
N1 C11 C10 126.14(15)
N1 C11 S1 120.07(12)
C10 C11 S1 113.79(12)
N1 C12 C13 122.07(15)
N1 C12 C14 114.88(14)
C13 C12 C14 123.03(15)
C9 C13 C12 120.71(15)
C9 C13 C20 118.53(14)
C12 C13 C20 120.75(14)
C12 C14 H14A 109.5
C12 C14 H14B 109.5
H14A C14 H14B 109.5
C12 C14 H14C 109.5
H14A C14 H14C 109.5
H14B C14 H14C 109.5
N2 C15 C16 123.83(16)
N2 C15 C10 124.82(15)
C16 C15 C10 111.34(14)
C15 C16 C17 124.61(15)
C15 C16 S1 113.78(12)
C17 C16 S1 121.57(12)
O3 C17 O4 123.05(16)
O3 C17 C16 124.46(16)
O4 C17 C16 112.48(14)
O4 C18 C19 106.91(15)
O4 C18 H18A 110.3
C19 C18 H18A 110.3
O4 C18 H18B 110.3
C19 C18 H18B 110.3
H18A C18 H18B 108.6
C18 C19 H19A 109.5
C18 C19 H19B 109.5
H19A C19 H19B 109.5
C18 C19 H19C 109.5
H19A C19 H19C 109.5
H19B C19 H19C 109.5
O1 C20 O2 123.53(15)
O1 C20 C13 124.74(15)
O2 C20 C13 111.70(13)
O2 C21 C22 111.01(14)
O2 C21 H21A 109.4
C22 C21 H21A 109.4
O2 C21 H21B 109.4
C22 C21 H21B 109.4
H21A C21 H21B 108.0
C21 C22 H22A 109.5
C21 C22 H22B 109.5
H22A C22 H22B 109.5
C21 C22 H22C 109.5
H22A C22 H22C 109.5
H22B C22 H22C 109.5

loop_
_geom_bond_atom_site_label_1
_geom_bond_atom_site_label_2
_geom_bond_distance
S1 C11 1.7297(17)
S1 C16 1.7498(16)
O1 C20 1.209(2)
O2 C20 1.3428(19)
O2 C21 1.4601(19)
O3 C17 1.218(2)
O4 C17 1.346(2)
O4 C18 1.451(2)
N1 C12 1.336(2)
N1 C11 1.339(2)
N2 C15 1.351(2)
N2 H2A 0.84(2)
N2 H2B 0.92(2)
C1 C6 1.393(2)
C1 C2 1.393(2)
C1 C7 1.470(2)
C2 C3 1.385(2)
C2 H2 0.9500
C3 C4 1.381(3)
C3 H3 0.9500
C4 C5 1.389(3)
C4 H4 0.9500
C5 C6 1.389(2)
C5 H5 0.9500
C6 H6 0.9500
C7 C8 1.331(2)
C7 H7 0.9500
C8 C9 1.488(2)
C8 H8 0.9500
C9 C13 1.403(2)
C9 C10 1.409(2)
C10 C11 1.406(2)
C10 C15 1.455(2)
C12 C13 1.421(2)
C12 C14 1.503(2)
C13 C20 1.492(2)
C14 H14A 0.9800
C14 H14B 0.9800
C14 H14C 0.9800
C15 C16 1.386(2)
C16 C17 1.443(2)
C18 C19 1.492(3)
C18 H18A 0.9900
C18 H18B 0.9900
C19 H19A 0.9800
C19 H19B 0.9800
C19 H19C 0.9800
C21 C22 1.503(2)
C21 H21A 0.9900
C21 H21B 0.9900
C22 H22A 0.9800
C22 H22B 0.9800
C22 H22C 0.9800

loop_
_geom_hbond_atom_site_label_D
_geom_hbond_atom_site_label_H
_geom_hbond_atom_site_label_A
_geom_hbond_site_symmetry_A
_geom_hbond_distance_DH
_geom_hbond_distance_HA
_geom_hbond_distance_DA
_geom_hbond_angle_DHA
N2 H2B O3 . 0.92(2) 2.15(2) 2.796(2) 127.0(18)
N2 H2B O3 3_766 0.92(2) 2.20(2) 2.966(2) 140.2(19)
C19 H19B Cg1 3_766 0.98 2.95 3.766(2) 141
C22 H22A Cg2 1_455 0.98 2.95 3.9206(19) 170
C7 H7 O1 1_655 0.95 2.46 3.352(2) 157

loop_
_geom_torsion_atom_site_label_1
_geom_torsion_atom_site_label_2
_geom_torsion_atom_site_label_3
_geom_torsion_atom_site_label_4
_geom_torsion
C6 C1 C2 C3 1.9(3)
C7 C1 C2 C3 -174.57(16)
C1 C2 C3 C4 -0.9(3)
C2 C3 C4 C5 -0.8(3)
C3 C4 C5 C6 1.4(3)
C4 C5 C6 C1 -0.2(3)
C2 C1 C6 C5 -1.4(3)
C7 C1 C6 C5 174.92(17)
C6 C1 C7 C8 -5.4(3)
C2 C1 C7 C8 170.89(17)
C1 C7 C8 C9 -174.13(16)
C7 C8 C9 C13 107.59(19)
C7 C8 C9 C10 -68.3(2)
C13 C9 C10 C11 -1.1(2)
C8 C9 C10 C11 174.93(14)
C13 C9 C10 C15 -179.21(15)
C8 C9 C10 C15 -3.1(3)
C12 N1 C11 C10 -1.2(2)
C12 N1 C11 S1 178.99(12)
C9 C10 C11 N1 2.8(2)
C15 C10 C11 N1 -178.75(15)
C9 C10 C11 S1 -177.40(11)
C15 C10 C11 S1 1.06(17)
C16 S1 C11 N1 179.19(14)
C16 S1 C11 C10 -0.63(13)
C11 N1 C12 C13 -1.9(2)
C11 N1 C12 C14 176.71(14)
C10 C9 C13 C12 -1.7(2)
C8 C9 C13 C12 -177.87(14)
C10 C9 C13 C20 176.70(13)
C8 C9 C13 C20 0.6(2)
N1 C12 C13 C9 3.5(2)
C14 C12 C13 C9 -175.08(15)
N1 C12 C13 C20 -174.94(14)
C14 C12 C13 C20 6.5(2)
C11 C10 C15 N2 177.80(16)
C9 C10 C15 N2 -4.0(3)
C11 C10 C15 C16 -1.02(19)
C9 C10 C15 C16 177.15(16)
N2 C15 C16 C17 -0.5(3)
C10 C15 C16 C17 178.33(15)
N2 C15 C16 S1 -178.27(14)
C10 C15 C16 S1 0.57(18)
C11 S1 C16 C15 0.02(13)
C11 S1 C16 C17 -177.82(14)
C18 O4 C17 O3 0.4(2)
C18 O4 C17 C16 179.71(13)
C15 C16 C17 O3 2.6(3)
S1 C16 C17 O3 -179.77(15)
C15 C16 C17 O4 -176.65(15)
S1 C16 C17 O4 0.9(2)
C17 O4 C18 C19 -174.66(15)
C21 O2 C20 O1 7.0(2)
C21 O2 C20 C13 -174.78(13)
C9 C13 C20 O1 43.9(2)
C12 C13 C20 O1 -137.68(17)
C9 C13 C20 O2 -134.31(14)
C12 C13 C20 O2 44.1(2)
C20 O2 C21 C22 80.53(18)

_cod_database_fobs_code 1542541
